data_7209515
loop_
_publ_author_name
'Bonnard, Ga\"etan'
'Barr\`es, Anne-Lise'
'Mentr\'e, Olivier'
'Allis, Damian G.'
'Gatti, Carlo'
'Poizot, Philippe'
'Frayret, Christine'

_publ_section_title
;
 The low/room-temperature forms of the lithiated salt of
 3,6-dihydroxy-2,5-dimethoxy-p-benzoquinone: a combined experimental and
 dispersion-corrected density functional study
;
_journal_issue 15
_journal_name_full CrystEngComm
_journal_page_first 2809
_journal_paper_doi 10.1039/c2ce26523k
_journal_volume 15
_journal_year 2013
_chemical_formula_moiety 'C4 H7 Li1 O5'
_chemical_formula_sum 'C4 H7 Li O5'
_chemical_formula_weight 142
_chemical_name_systematic ' ?'
_space_group_IT_number 14
_symmetry_cell_setting monoclinic
_symmetry_Int_Tables_number 14
_symmetry_space_group_name_Hall '-P 2yn'
_symmetry_space_group_name_H-M 'P 1 21/n 1'
_cell_angle_alpha 90
_cell_angle_beta 96.490(10)
_cell_angle_gamma 90
_cell_formula_units_Z 4
_cell_length_a 5.3318(5)
_cell_length_b 9.5162(9)
_cell_length_c 12.7812(13)
_cell_measurement_temperature 293
_cell_volume 644.34(11)
_computing_publication_material 'Jana2006 (Petricek, Dusek & Palatinus, 2006)'
_computing_structure_refinement 'Jana2006 (Petricek, Dusek & Palatinus, 2006)'
_diffrn_ambient_temperature 293
_diffrn_measured_fraction_theta_full 0.99
_diffrn_measured_fraction_theta_max 0.99
_diffrn_radiation_source 'X-ray tube'
_diffrn_radiation_type 'Mo K\a'
_diffrn_radiation_wavelength 0.71073
_diffrn_reflns_av_R_equivalents 0.0466
_diffrn_reflns_av_sigmaI/netI 0.0161
_diffrn_reflns_limit_h_max 6
_diffrn_reflns_limit_h_min -6
_diffrn_reflns_limit_k_max 11
_diffrn_reflns_limit_k_min -11
_diffrn_reflns_limit_l_max 15
_diffrn_reflns_limit_l_min -15
_diffrn_reflns_number 26652
_diffrn_reflns_theta_full 26.14
_diffrn_reflns_theta_max 26.14
_diffrn_reflns_theta_min 3.21
_exptl_absorpt_coefficient_mu 0.134
_exptl_absorpt_correction_T_max 0.12
_exptl_absorpt_correction_T_min 0.01
_exptl_absorpt_correction_type empirical
_exptl_absorpt_process_details Sadabs
_exptl_crystal_colour purple
_exptl_crystal_density_diffrn 1.4637
_exptl_crystal_description plate
_exptl_crystal_F_000 296
_exptl_crystal_size_max 0.3
_exptl_crystal_size_mid 0.2
_exptl_crystal_size_min 0.1
_refine_diff_density_max 0.17
_refine_diff_density_min -0.14
_refine_ls_extinction_method none
_refine_ls_goodness_of_fit_gt 1.07
_refine_ls_goodness_of_fit_ref 1.11
_refine_ls_hydrogen_treatment refall
_refine_ls_number_constraints 3
_refine_ls_number_parameters 120
_refine_ls_number_reflns 1284
_refine_ls_number_restraints 0
_refine_ls_R_factor_all 0.0422
_refine_ls_R_factor_gt 0.0316
_refine_ls_shift/su_max 0.0430
_refine_ls_shift/su_mean 0.0019
_refine_ls_structure_factor_coef F
_refine_ls_weighting_scheme unit
_refine_ls_wR_factor_gt 0.0266
_refine_ls_wR_factor_ref 0.0321
_reflns_number_gt 978
_reflns_number_total 1284
_reflns_threshold_expression I>3\s(I)
_cod_data_source_file c2ce26523k.txt
_cod_data_source_block I
_cod_original_formula_sum 'C4 H7 Li1 O5'
_cod_database_code 7209515

loop_
_symmetry_equiv_pos_site_id
_symmetry_equiv_pos_as_xyz
1 x,y,z
2 -x+1/2,y+1/2,-z+1/2
3 -x,-y,-z
4 x+1/2,-y+1/2,z+1/2

loop_
_atom_site_label
_atom_site_type_symbol
_atom_site_fract_x
_atom_site_fract_y
_atom_site_fract_z
_atom_site_adp_type
_atom_site_U_iso_or_equiv
_atom_site_symmetry_multiplicity
_atom_site_occupancy
_atom_site_calc_flag
C1 C -0.0049(3) 0.15083(15) -0.00203(12) Uani 0.0273(4) 4 1 d
C2 C 0.1362(3) -0.07924(15) 0.08589(11) Uani 0.0264(4) 4 1 d
C3 C 0.1410(3) 0.06746(15) 0.08773(11) Uani 0.0270(4) 4 1 d
C4 C 0.5115(4) 0.8068(3) 0.15129(17) Uani 0.0493(7) 4 1 d
H4a H 0.588(4) 0.751(3) 0.2134(19) Uiso 0.078(7) 4 1 d
H4b H 0.612(5) 0.897(3) 0.1454(19) Uiso 0.086(8) 4 1 d
H4c H 0.514(4) 0.756(3) 0.088(2) Uiso 0.078(8) 4 1 d
O3 O 0.2592(2) 0.14078(11) 0.15896(9) Uani 0.0397(4) 4 1 d
O1 O 0.0065(2) 0.28277(11) 0.00753(9) Uani 0.0390(4) 4 1 d
O2 O 0.2618(2) 0.84584(11) 0.16977(8) Uani 0.0306(3) 4 1 d
Li1 Li 0.2346(5) 0.3513(3) 0.1439(2) Uani 0.0404(9) 4 1 d
Ow1 O 0.4675(2) 0.02688(12) 0.34407(9) Uani 0.0372(4) 4 1 d
H1a H 0.406(4) 0.065(2) 0.2817(18) Uiso 0.067(5) 4 1 d
H1b H 0.460(4) 0.093(2) 0.3930(18) Uiso 0.067(5) 4 1 d
Ow2 O 0.4451(3) 0.58557(18) -0.10007(13) Uani 0.0585(6) 4 1 d
H2a H 0.328(7) 0.544(4) -0.137(3) Uiso 0.144(12) 4 1 d
H2b' H 0.343(13) 0.664(8) -0.079(6) Uiso 0.144(12) 4 0.5 d
H2b" H 0.522(16) 0.465(9) 0.042(5) Uiso 0.144(12) 4 0.5 d

loop_
_atom_site_aniso_label
_atom_site_aniso_type_symbol
_atom_site_aniso_U_11
_atom_site_aniso_U_22
_atom_site_aniso_U_33
_atom_site_aniso_U_12
_atom_site_aniso_U_13
_atom_site_aniso_U_23
C1 C 0.0328(7) 0.0210(7) 0.0280(7) -0.0008(6) 0.0034(6) 0.0016(6)
C2 C 0.0325(8) 0.0213(7) 0.0249(7) 0.0003(6) 0.0003(6) 0.0022(5)
C3 C 0.0336(8) 0.0235(7) 0.0236(7) -0.0024(6) 0.0014(6) -0.0010(6)
C4 C 0.0409(10) 0.0603(13) 0.0464(11) 0.0140(10) 0.0040(8) -0.0018(10)
O3 O 0.0585(8) 0.0243(6) 0.0322(6) -0.0040(5) -0.0118(5) -0.0018(5)
O1 O 0.0581(7) 0.0195(5) 0.0363(6) -0.0013(5) -0.0088(5) -0.0011(5)
O2 O 0.0352(6) 0.0266(5) 0.0288(5) 0.0037(4) -0.0013(4) 0.0036(4)
Li1 Li 0.0391(15) 0.0274(14) 0.0534(17) -0.0039(12) -0.0008(13) 0.0001(12)
Ow1 O 0.0478(7) 0.0298(6) 0.0311(6) 0.0048(5) -0.0076(5) -0.0017(5)
Ow2 O 0.0441(8) 0.0621(10) 0.0690(10) -0.0134(7) 0.0057(7) -0.0095(8)

loop_
_atom_type_symbol
_atom_type_scat_dispersion_real
_atom_type_scat_dispersion_imag
_atom_type_scat_source
_atom_type_scat_Cromer_Mann_a1
_atom_type_scat_Cromer_Mann_b1
_atom_type_scat_Cromer_Mann_a2
_atom_type_scat_Cromer_Mann_b2
_atom_type_scat_Cromer_Mann_a3
_atom_type_scat_Cromer_Mann_b3
_atom_type_scat_Cromer_Mann_a4
_atom_type_scat_Cromer_Mann_b4
_atom_type_scat_Cromer_Mann_c
C 0.0033 0.0016 'International Tables Vol C tables 4.2.6.8 and 6.1.1.4' 2.31 20.843901 1.02 10.2075 1.5886 0.5687 0.865 51.651199 0.2156
H 0.0000 0.0000 'International Tables Vol C tables 4.2.6.8 and 6.1.1.4' 0.493002 10.5109 0.322912 26.1257 0.140191 3.14236 0.04081 57.799702 0.003038
Li -0.0003 0.0001 'International Tables Vol C tables 4.2.6.8 and 6.1.1.4' 1.1282 3.9546 0.7508 1.0524 0.6175 85.390503 0.4653 168.261002 0.0377
O 0.0106 0.0060 'International Tables Vol C tables 4.2.6.8 and 6.1.1.4' 3.0485 13.2771 2.2868 5.7011 1.5463 0.3239 0.867 32.908901 0.2508

loop_
_geom_angle_atom_site_label_1
_geom_angle_atom_site_label_2
_geom_angle_atom_site_label_3
_geom_angle_site_symmetry_1
_geom_angle_site_symmetry_3
_geom_angle
C2 C1 C3 3_555 . 119.48(12)
C2 C1 C3 3_555 3_555 29.76(7)
C2 C1 O3 3_555 . 148.31(11)
C2 C1 O1 3_555 . 125.20(13)
C2 C1 O2 3_555 3_565 30.10(7)
C3 C1 C3 . 3_555 89.73(9)
C3 C1 O3 . . 28.86(7)
C3 C1 O1 . . 115.33(12)
C3 C1 O2 . 3_565 149.53(10)
C3 C1 O3 3_555 . 118.58(7)
C3 C1 O1 3_555 . 154.94(11)
C3 C1 O2 3_555 3_565 59.85(5)
O3 C1 O1 . . 86.48(9)
O3 C1 O2 . 3_565 177.46(8)
O1 C1 O2 . 3_565 95.12(9)
C1 C2 C3 3_555 . 120.63(13)
C1 C2 C4 3_555 1_545 112.52(11)
C1 C2 O3 3_555 . 146.57(11)
C1 C2 O1 3_555 3_555 25.97(7)
C1 C2 O2 3_555 1_545 119.90(12)
C3 C2 C4 . 1_545 116.31(11)
C3 C2 O3 . . 25.96(7)
C3 C2 O1 . 3_555 146.58(10)
C3 C2 O2 . 1_545 119.47(12)
C4 C2 O3 1_545 . 94.69(8)
C4 C2 O1 1_545 3_555 90.80(8)
C4 C2 O2 1_545 1_545 34.22(8)
O3 C2 O1 . 3_555 172.42(8)
O3 C2 O2 . 1_545 93.53(8)
O1 C2 O2 3_555 1_545 93.95(8)
C1 C3 C1 . 3_555 90.27(9)
C1 C3 C2 . . 119.88(12)
C1 C3 O3 . . 115.14(12)
C1 C3 O1 . . 28.84(7)
C1 C3 O2 . 1_545 150.08(10)
C1 C3 C2 3_555 . 29.62(7)
C1 C3 O3 3_555 . 154.57(11)
C1 C3 O1 3_555 . 119.11(7)
C1 C3 O2 3_555 1_545 59.85(5)
C2 C3 O3 . . 124.97(13)
C2 C3 O1 . . 148.70(10)
C2 C3 O2 . 1_545 30.24(7)
O3 C3 O1 . . 86.32(9)
O3 C3 O2 . 1_545 94.76(9)
O1 C3 O2 . 1_545 177.88(8)
C2 C4 H4a 1_565 . 141.5(14)
C2 C4 H4b 1_565 . 91.0(14)
C2 C4 H4c 1_565 . 91.5(14)
C2 C4 O2 1_565 . 33.32(7)
H4a C4 H4b . . 109.6(19)
H4a C4 H4c . . 111(2)
H4a C4 O2 . . 108.2(14)
H4b C4 H4c . . 108(2)
H4b C4 O2 . . 107.4(15)
H4c C4 O2 . . 112.3(14)
C4 H4a H4b . . 35.6(12)
C4 H4a H4c . . 33.3(12)
C4 H4a O2 . . 43.0(10)
H4b H4a H4c . . 58.5(15)
H4b H4a O2 . . 65.5(12)
H4c H4a O2 . . 66.2(12)
C4 H4b H4a . . 34.9(12)
C4 H4b H4c . . 34.3(13)
C4 H4b O2 . . 43.2(10)
H4a H4b H4c . . 59.3(15)
H4a H4b O2 . . 65.3(12)
H4c H4b O2 . . 66.4(13)
C4 H4c H4a . . 35.6(13)
C4 H4c H4b . . 37.5(14)
C4 H4c O2 . . 41.6(11)
C4 H4c H2b' . . 156(3)
H4a H4c H4b . . 62.2(15)
H4a H4c O2 . . 66.0(12)
H4a H4c H2b' . . 155(2)
H4b H4c O2 . . 66.3(13)
H4b H4c H2b' . . 142(2)
O2 H4c H2b' . . 115(2)
C1 O3 C2 . . 65.06(6)
C1 O3 C3 . . 36.00(8)
C1 O3 Li1 . . 81.40(10)
C1 O3 H1a . . 157.3(7)
C2 O3 C3 . . 29.06(8)
C2 O3 Li1 . . 146.45(10)
C2 O3 H1a . . 93.5(7)
C3 O3 Li1 . . 117.39(12)
C3 O3 H1a . . 122.3(7)
Li1 O3 H1a . . 119.6(7)
C1 O1 C2 . 3_555 28.84(8)
C1 O1 C3 . . 35.84(8)
C1 O1 Li1 . . 113.81(12)
C1 O1 H1b . 4_454 123.4(7)
C1 O1 H2b' . 3_565 103.5(19)
C2 O1 C3 3_555 . 64.67(5)
C2 O1 Li1 3_555 . 142.63(10)
C2 O1 H1b 3_555 4_454 96.6(7)
C2 O1 H2b' 3_555 3_565 99.1(18)
C3 O1 Li1 . . 77.99(9)
C3 O1 H1b . 4_454 153.0(7)
C3 O1 H2b' . 3_565 104.3(19)
Li1 O1 H1b . 4_454 117.5(7)
Li1 O1 H2b' . 3_565 91.2(18)
H1b O1 H2b' 4_454 3_565 98(2)
C1 O2 C2 3_565 1_565 30.01(7)
C1 O2 C3 3_565 1_565 60.29(5)
C1 O2 C4 3_565 . 107.65(11)
C1 O2 H4a 3_565 . 130.4(7)
C1 O2 H4b 3_565 . 107.9(7)
C1 O2 H4c 3_565 . 83.5(7)
C1 O2 Li1 3_565 2_555 146.01(9)
C2 O2 C3 1_565 1_565 30.29(7)
C2 O2 C4 1_565 . 112.46(13)
C2 O2 H4a 1_565 . 141.1(7)
C2 O2 H4b 1_565 . 97.6(7)
C2 O2 H4c 1_565 . 96.3(7)
C2 O2 Li1 1_565 2_555 134.99(11)
C3 O2 C4 1_565 . 111.38(12)
C3 O2 H4a 1_565 . 134.7(7)
C3 O2 H4b 1_565 . 85.7(8)
C3 O2 H4c 1_565 . 108.2(7)
C3 O2 Li1 1_565 2_555 112.81(9)
C4 O2 H4a . . 28.7(7)
C4 O2 H4b . . 29.4(8)
C4 O2 H4c . . 26.1(7)
C4 O2 Li1 . 2_555 105.62(12)
H4a O2 H4b . . 49.2(10)
H4a O2 H4c . . 47.8(10)
H4a O2 Li1 . 2_555 79.7(7)
H4b O2 H4c . . 47.3(10)
H4b O2 Li1 . 2_555 104.5(7)
H4c O2 Li1 . 2_555 127.4(7)
O3 Li1 O1 . . 78.30(11)
O3 Li1 O2 . 2_545 83.66(11)
O3 Li1 Ow1 . 2_555 148.37(17)
O3 Li1 H1a . 2_555 145.5(6)
O3 Li1 Ow2 . 3_665 106.48(15)
O3 Li1 H2b' . 3_665 85.6(17)
O3 Li1 H2b" . . 118(2)
O1 Li1 O2 . 2_545 139.24(15)
O1 Li1 Ow1 . 2_555 93.23(12)
O1 Li1 H1a . 2_555 114.3(5)
O1 Li1 Ow2 . 3_665 107.41(16)
O1 Li1 H2b' . 3_665 99.5(16)
O1 Li1 H2b" . . 92.0(17)
O2 Li1 Ow1 2_545 2_555 83.39(12)
O2 Li1 H1a 2_545 2_555 65.8(6)
O2 Li1 Ow2 2_545 3_665 112.69(14)
O2 Li1 H2b' 2_545 3_665 115.3(16)
O2 Li1 H2b" 2_545 . 128.7(17)
Ow1 Li1 H1a 2_555 2_555 21.3(5)
Ow1 Li1 Ow2 2_555 3_665 105.13(14)
Ow1 Li1 H2b' 2_555 3_665 126.0(17)
Ow1 Li1 H2b" 2_555 . 93(2)
H1a Li1 Ow2 2_555 3_665 100.1(6)
H1a Li1 H2b' 2_555 3_665 121.0(18)
H1a Li1 H2b" 2_555 . 95(2)
Ow2 Li1 H2b' 3_665 3_665 21.3(17)
Ow2 Li1 H2b" 3_665 . 20.7(18)
H2b' Li1 H2b" 3_665 . 35(3)
Li1 Ow1 H1a 2_545 . 104.8(14)
Li1 Ow1 H1b 2_545 . 117.9(15)
Li1 Ow1 H2a 2_545 4_555 103.0(11)
H1a Ow1 H1b . . 107(2)
H1a Ow1 H2a . 4_555 119.2(18)
H1b Ow1 H2a . 4_555 105.5(17)
O3 H1a Li1 . 2_545 123.8(11)
O3 H1a Ow1 . . 176(2)
O3 H1a H1b . . 142.4(18)
Li1 H1a Ow1 2_545 . 53.9(12)
Li1 H1a H1b 2_545 . 78.7(14)
Ow1 H1a H1b . . 36.1(13)
O1 H1b Ow1 4_555 . 168(2)
O1 H1b H1a 4_555 . 151.7(18)
O1 H1b H2a 4_555 4_555 115.0(13)
Ow1 H1b H1a . . 36.6(13)
Ow1 H1b H2a . 4_555 53.7(15)
H1a H1b H2a . 4_555 79.7(16)
Li1 Ow2 H2a 3_665 . 127(3)
Li1 Ow2 H2b' 3_665 . 112(4)
Li1 Ow2 H2b" 3_665 . 108(2)
Li1 Ow2 H2b" 3_665 3_665 108(6)
H2a Ow2 H2b' . . 96(5)
H2a Ow2 H2b" . . 106(3)
H2a Ow2 H2b" . 3_665 106(6)
H2b' Ow2 H2b" . . 104(5)
H2b' Ow2 H2b" . 3_665 104(7)
H2b" Ow2 H2b" . 3_665 1(6)
Ow1 H2a H1b 4_454 4_454 20.8(7)
Ow1 H2a Ow2 4_454 . 150(4)
Ow1 H2a H2b' 4_454 . 110(4)
Ow1 H2a H2b" 4_454 3_665 122(4)
H1b H2a Ow2 4_454 . 137(3)
H1b H2a H2b' 4_454 . 112(4)
H1b H2a H2b" 4_454 3_665 103(4)
Ow2 H2a H2b' . . 46(3)
Ow2 H2a H2b" . 3_665 38(4)
H2b' H2a H2b" . 3_665 65(5)
H4c H2b' O1 . 3_565 79(2)
H4c H2b' Li1 . 3_665 93(2)
H4c H2b' Ow2 . . 111(5)
H4c H2b' H2a . . 142(5)
H4c H2b' H2b" . 3_665 84(4)
O1 H2b' Li1 3_565 3_665 169(4)
O1 H2b' Ow2 3_565 . 144(6)
O1 H2b' H2a 3_565 . 114(4)
O1 H2b' H2b" 3_565 3_665 117(5)
Li1 H2b' Ow2 3_665 . 47(3)
Li1 H2b' H2a 3_665 . 77(4)
Li1 H2b' H2b" 3_665 3_665 69(4)
Ow2 H2b' H2a . . 38(3)
Ow2 H2b' H2b" . 3_665 36(4)
H2a H2b' H2b" . 3_665 58(4)
Li1 H2b" Ow2 . . 129(4)
Li1 H2b" Ow2 . 3_665 51(5)
Li1 H2b" H2a . 3_665 80(4)
Li1 H2b" H2b' . 3_665 76(4)
Li1 H2b" H2b" . 3_665 129(7)
Ow2 H2b" Ow2 . 3_665 179(7)
Ow2 H2b" H2a . 3_665 145(6)
Ow2 H2b" H2b' . 3_665 139(5)
Ow2 H2b" H2b" . 3_665 0(4)
Ow2 H2b" H2a 3_665 3_665 36(3)
Ow2 H2b" H2b' 3_665 3_665 40(5)
Ow2 H2b" H2b" 3_665 3_665 179(9)
H2a H2b" H2b' 3_665 3_665 57(4)
H2a H2b" H2b" 3_665 3_665 145(8)
H2b' H2b" H2b" 3_665 3_665 139(8)

loop_
_geom_bond_atom_site_label_1
_geom_bond_atom_site_label_2
_geom_bond_site_symmetry_2
_geom_bond_distance
C1 C2 3_555 1.390(2)
C1 C3 . 1.532(2)
C1 C3 3_555 2.421(2)
C1 O3 . 2.3603(18)
C1 O1 . 1.2623(18)
C1 O2 3_565 2.4104(17)
C2 C3 . 1.396(2)
C2 C4 1_545 2.345(2)
C2 O3 . 2.3554(18)
C2 O1 3_555 2.3559(17)
C2 O2 1_545 1.3942(17)
C3 O3 . 1.2584(17)
C3 O1 . 2.3658(18)
C3 O2 1_545 2.4103(17)
C4 H4a . 1.00(2)
C4 H4b . 1.02(3)
C4 H4c . 0.95(3)
C4 O2 . 1.427(2)
H4a H4b . 1.66(4)
H4a H4c . 1.61(3)
H4a O2 . 1.99(2)
H4b H4c . 1.60(4)
H4b O2 . 1.99(3)
H4c O2 . 1.99(3)
H4c H2b' . 2.39(7)
O3 Li1 . 2.016(3)
O3 H1a . 1.82(2)
O1 Li1 . 2.113(3)
O1 H1b 4_454 1.88(2)
O1 H2b' 3_565 2.23(7)
O2 Li1 2_555 2.380(3)
Li1 Ow1 2_555 2.003(3)
Li1 H1a 2_555 2.40(2)
Li1 Ow2 3_665 1.951(3)
Li1 H2b' 3_665 2.49(7)
Li1 H2b" . 2.38(8)
Ow1 H1a . 0.90(2)
Ow1 H1b . 0.89(2)
Ow1 H2a 4_555 2.03(4)
H1a H1b . 1.44(3)
H1b H2a 4_555 2.42(4)
Ow2 H2a . 0.83(4)
Ow2 H2b' . 0.98(7)
Ow2 H2b" . 2.15(7)
Ow2 H2b" 3_665 0.89(7)
H2a H2b' . 1.35(8)
H2a H2b" 3_665 1.37(8)
H2b' H2b" 3_665 1.47(11)
H2b" H2b" 3_665 1.26(10)

loop_
_geom_hbond_atom_site_label_D
_geom_hbond_atom_site_label_H
_geom_hbond_atom_site_label_A
_geom_hbond_site_symmetry_A
_geom_hbond_distance_DH
_geom_hbond_distance_HA
_geom_hbond_distance_DA
_geom_hbond_angle_DHA
Ow1 H1a O3 . 0.90(2) 1.82(2) 2.7222(16) 176(2)
Ow1 H1b O1 4_555 0.89(2) 1.88(2) 2.7552(16) 168(2)
Ow2 H2a Ow1 4_454 0.83(4) 2.03(4) 2.7804(19) 150(4)
Ow2 H2b' O1 3_565 0.98(7) 2.23(7) 3.068(2) 144(6)
